data_4066795
loop_
_publ_author_name
'Lee, Jhen-Yi'
'Cheng, Pi-Yun'
'Tsai, Yi-Hua'
'Lin, Guan-Ru'
'Liu, Shih-Pu'
'Sie, Ming-Han'
'Lee, Hon Man'

_publ_section_title
;
 Efficient Heck Reactions Catalyzed by Palladium(0) and -(II) Complexes
 Bearing N-Heterocyclic Carbene and Amide Functionalities
;
_journal_issue 17
_journal_name_full Organometallics
_journal_page_first 3901
_journal_paper_doi 10.1021/om1006402
_journal_volume 29
_journal_year 2010
_chemical_formula_moiety 'C17 H18 O3'
_chemical_formula_sum 'C17 H18 O3'
_chemical_formula_weight 270.31
_space_group_IT_number 14
_symmetry_cell_setting monoclinic
_symmetry_Int_Tables_number 14
_symmetry_space_group_name_Hall '-P 2ybc'
_symmetry_space_group_name_H-M 'P 1 21/c 1'
_atom_sites_solution_hydrogens geom
_atom_sites_solution_primary direct
_atom_sites_solution_secondary difmap
_audit_creation_method SHELXL-97
_cell_angle_alpha 90.00
_cell_angle_beta 113.227(4)
_cell_angle_gamma 90.00
_cell_formula_units_Z 4
_cell_length_a 9.2272(4)
_cell_length_b 12.3242(5)
_cell_length_c 13.7756(7)
_cell_measurement_reflns_used 3264
_cell_measurement_temperature 110(2)
_cell_measurement_theta_max 28.9459
_cell_measurement_theta_min 3.1609
_cell_volume 1439.56(12)
_computing_cell_refinement
;
CrysAlisPro, Oxford Diffraction Ltd.,
Version 1.171.33.46 (release 27-08-2009 CrysAlis171 .NET)
(compiled Aug 27 2009,17:19:36)
;
_computing_data_collection
;
CrysAlisPro, Oxford Diffraction Ltd.,
Version 1.171.33.46 (release 27-08-2009 CrysAlis171 .NET)
(compiled Aug 27 2009,17:19:36)
;
_computing_data_reduction
;
CrysAlisPro, Oxford Diffraction Ltd.,
Version 1.171.33.46 (release 27-08-2009 CrysAlis171 .NET)
(compiled Aug 27 2009,17:19:36)
;
_computing_molecular_graphics 'SHELXTL (Sheldrick, 2008)'
_computing_publication_material 'DIAMOND (Brandenburg, 1999)'
_computing_structure_refinement 'SHELXTL (Sheldrick, 2008)'
_computing_structure_solution 'SHELXTL (Sheldrick, 2008)'
_diffrn_ambient_temperature 110(2)
_diffrn_detector_area_resol_mean 16.0690
_diffrn_measured_fraction_theta_full 0.983
_diffrn_measured_fraction_theta_max 0.983
_diffrn_measurement_device_type 'Xcalibur, Sapphire3, Gemini'
_diffrn_measurement_method \w
_diffrn_radiation_monochromator graphite
_diffrn_radiation_probe x-ray
_diffrn_radiation_type MoK\a
_diffrn_radiation_wavelength 0.71073
_diffrn_reflns_av_R_equivalents 0.0182
_diffrn_reflns_av_sigmaI/netI 0.0362
_diffrn_reflns_limit_h_max 11
_diffrn_reflns_limit_h_min -11
_diffrn_reflns_limit_k_max 15
_diffrn_reflns_limit_k_min -14
_diffrn_reflns_limit_l_max 17
_diffrn_reflns_limit_l_min -17
_diffrn_reflns_number 6216
_diffrn_reflns_theta_full 27.00
_diffrn_reflns_theta_max 27.00
_diffrn_reflns_theta_min 3.17
_diffrn_source 'fine-focus sealed tube'
_diffrn_standards_decay_% 0
_diffrn_standards_interval_count 0
_diffrn_standards_interval_time 0
_diffrn_standards_number 0
_exptl_absorpt_coefficient_mu 0.085
_exptl_absorpt_correction_T_max 1.00000
_exptl_absorpt_correction_T_min 0.99302
_exptl_absorpt_correction_type multi-scan
_exptl_absorpt_process_details
;
CrysAlisPro, Oxford Diffraction Ltd.,
Version 1.171.33.46 (release 27-08-2009 CrysAlis171 .NET)
(compiled Aug 27 2009,17:19:36)
Empirical absorption correction using spherical harmonics,
 implemented in SCALE3 ABSPACK scaling algorithm.
;
_exptl_crystal_colour yellow
_exptl_crystal_density_diffrn 1.247
_exptl_crystal_density_method 'not measured'
_exptl_crystal_description parallelepiped
_exptl_crystal_F_000 576
_exptl_crystal_size_max 0.50
_exptl_crystal_size_mid 0.30
_exptl_crystal_size_min 0.30
_refine_diff_density_max 0.195
_refine_diff_density_min -0.218
_refine_diff_density_rms 0.043
_refine_ls_extinction_method none
_refine_ls_goodness_of_fit_ref 0.944
_refine_ls_hydrogen_treatment hadd
_refine_ls_matrix_type full
_refine_ls_number_parameters 184
_refine_ls_number_reflns 3089
_refine_ls_number_restraints 0
_refine_ls_restrained_S_all 0.944
_refine_ls_R_factor_all 0.0533
_refine_ls_R_factor_gt 0.0358
_refine_ls_shift/su_max 0.001
_refine_ls_shift/su_mean 0.000
_refine_ls_structure_factor_coef Fsqd
_refine_ls_weighting_details 'calc w=1/[\s^2^(Fo^2^)+(0.0526P)^2^+0.0000P] where P=(Fo^2^+2Fc^2^)/3'
_refine_ls_weighting_scheme calc
_refine_ls_wR_factor_gt 0.0847
_refine_ls_wR_factor_ref 0.0882
_reflns_number_gt 2203
_reflns_number_total 3089
_reflns_threshold_expression I>2\s
_cod_data_source_file om1006402_si_002.cif
_cod_data_source_block 8
_cod_original_cell_volume 1439.56(11)
_cod_original_sg_symbol_H-M 'P 21/c'
_cod_database_code 4066795

loop_
_symmetry_equiv_pos_as_xyz
'x, y, z'
'-x, y+1/2, -z+1/2'
'-x, -y, -z'
'x, -y-1/2, z-1/2'

loop_
_atom_site_label
_atom_site_type_symbol
_atom_site_fract_x
_atom_site_fract_y
_atom_site_fract_z
_atom_site_U_iso_or_equiv
_atom_site_adp_type
_atom_site_occupancy
_atom_site_symmetry_multiplicity
_atom_site_calc_flag
_atom_site_refinement_flags
O1 O 0.66237(10) 0.94602(7) 0.67106(6) 0.0230(2) Uani 1 1 d .
O2 O 0.57611(9) 0.73776(6) 0.64384(5) 0.0218(2) Uani 1 1 d .
O3 O 0.57235(9) 0.62490(6) 0.47821(6) 0.0224(2) Uani 1 1 d .
C1 C 0.84828(14) 1.03311(11) 0.17078(9) 0.0266(3) Uani 1 1 d .
H1 H 0.7937 0.9677 0.1541 0.032 Uiso 1 1 calc R
C2 C 0.89447(15) 1.08280(13) 0.09756(9) 0.0353(4) Uani 1 1 d .
H2 H 0.8718 1.0500 0.0324 0.042 Uiso 1 1 calc R
C3 C 0.97397(15) 1.18073(13) 0.12028(11) 0.0406(4) Uani 1 1 d .
H3 H 1.0049 1.2137 0.0707 0.049 Uiso 1 1 calc R
C4 C 1.00706(16) 1.22911(12) 0.21671(11) 0.0369(3) Uani 1 1 d .
H4 H 1.0594 1.2954 0.2321 0.044 Uiso 1 1 calc R
C5 C 0.96268(14) 1.17947(11) 0.29070(10) 0.0285(3) Uani 1 1 d .
H5 H 0.9864 1.2127 0.3558 0.034 Uiso 1 1 calc R
C6 C 0.88320(13) 1.08060(10) 0.26973(9) 0.0208(3) Uani 1 1 d .
C7 C 0.84134(13) 1.03000(9) 0.35183(8) 0.0192(3) Uani 1 1 d .
H7 H 0.8773 1.0643 0.4172 0.023 Uiso 1 1 calc R
C8 C 0.75679(13) 0.93976(9) 0.34169(8) 0.0180(2) Uani 1 1 d .
H6 H 0.7230 0.9048 0.2767 0.022 Uiso 1 1 calc R
C9 C 0.71156(12) 0.88984(9) 0.42240(8) 0.0170(2) Uani 1 1 d .
C10 C 0.71189(13) 0.94774(10) 0.50960(8) 0.0181(2) Uani 1 1 d .
H10 H 0.7427 1.0202 0.5184 0.022 Uiso 1 1 calc R
C11 C 0.66630(13) 0.89724(9) 0.58317(8) 0.0182(3) Uani 1 1 d .
C12 C 0.61892(13) 0.78888(10) 0.56994(8) 0.0178(3) Uani 1 1 d .
C13 C 0.61891(13) 0.73068(9) 0.48292(8) 0.0178(3) Uani 1 1 d .
C14 C 0.66440(13) 0.78120(9) 0.40925(8) 0.0174(3) Uani 1 1 d .
H14 H 0.6635 0.7426 0.3510 0.021 Uiso 1 1 calc R
C15 C 0.71898(15) 1.05468(10) 0.69076(9) 0.0265(3) Uani 1 1 d .
H15A H 0.6509 1.1011 0.6357 0.040 Uiso 1 1 calc R
H15B H 0.8238 1.0579 0.6923 0.040 Uiso 1 1 calc R
H15C H 0.7204 1.0783 0.7575 0.040 Uiso 1 1 calc R
C16 C 0.41427(15) 0.75640(11) 0.62557(9) 0.0274(3) Uani 1 1 d .
H16A H 0.3959 0.8330 0.6268 0.041 Uiso 1 1 calc R
H16B H 0.3905 0.7213 0.6798 0.041 Uiso 1 1 calc R
H16C H 0.3478 0.7274 0.5579 0.041 Uiso 1 1 calc R
C17 C 0.56237(15) 0.56399(10) 0.38766(9) 0.0266(3) Uani 1 1 d .
H17A H 0.4853 0.5964 0.3253 0.040 Uiso 1 1 calc R
H17B H 0.5318 0.4908 0.3941 0.040 Uiso 1 1 calc R
H17C H 0.6633 0.5638 0.3827 0.040 Uiso 1 1 calc R

loop_
_atom_site_aniso_label
_atom_site_aniso_U_11
_atom_site_aniso_U_22
_atom_site_aniso_U_33
_atom_site_aniso_U_23
_atom_site_aniso_U_13
_atom_site_aniso_U_12
O1 0.0322(5) 0.0211(4) 0.0183(4) -0.0025(3) 0.0129(4) 0.0008(4)
O2 0.0252(5) 0.0243(5) 0.0192(4) 0.0062(3) 0.0124(3) 0.0037(4)
O3 0.0309(5) 0.0177(4) 0.0213(4) -0.0005(3) 0.0134(4) -0.0038(4)
C1 0.0237(7) 0.0307(7) 0.0263(6) 0.0057(5) 0.0106(5) -0.0024(6)
C2 0.0265(7) 0.0545(10) 0.0245(6) 0.0100(6) 0.0098(6) -0.0003(7)
C3 0.0234(7) 0.0591(10) 0.0392(8) 0.0283(7) 0.0122(6) -0.0022(7)
C4 0.0236(7) 0.0342(8) 0.0491(8) 0.0161(7) 0.0101(6) -0.0069(6)
C5 0.0211(6) 0.0272(7) 0.0349(7) 0.0054(6) 0.0087(5) -0.0011(6)
C6 0.0142(6) 0.0224(7) 0.0254(6) 0.0067(5) 0.0075(5) 0.0032(5)
C7 0.0181(6) 0.0200(6) 0.0192(5) 0.0001(5) 0.0071(5) 0.0018(5)
C8 0.0184(6) 0.0191(6) 0.0171(5) 0.0004(5) 0.0075(5) 0.0040(5)
C9 0.0135(5) 0.0201(6) 0.0170(5) 0.0027(5) 0.0057(4) 0.0030(5)
C10 0.0182(6) 0.0158(6) 0.0196(5) 0.0018(5) 0.0068(5) 0.0011(5)
C11 0.0172(6) 0.0215(7) 0.0147(5) -0.0006(5) 0.0050(4) 0.0047(5)
C12 0.0174(6) 0.0211(6) 0.0149(5) 0.0052(5) 0.0062(4) 0.0027(5)
C13 0.0159(6) 0.0165(6) 0.0191(5) 0.0021(5) 0.0048(5) 0.0010(5)
C14 0.0177(6) 0.0195(6) 0.0153(5) -0.0007(4) 0.0067(4) 0.0018(5)
C15 0.0333(7) 0.0236(7) 0.0241(6) -0.0060(5) 0.0130(6) 0.0007(6)
C16 0.0250(7) 0.0338(8) 0.0270(6) 0.0022(6) 0.0139(5) -0.0032(6)
C17 0.0367(7) 0.0194(7) 0.0261(6) -0.0033(5) 0.0151(6) -0.0060(6)

loop_
_atom_type_symbol
_atom_type_description
_atom_type_scat_dispersion_real
_atom_type_scat_dispersion_imag
_atom_type_scat_source
C C 0.0033 0.0016 'International Tables Vol C Tables 4.2.6.8 and 6.1.1.4'
H H 0.0000 0.0000 'International Tables Vol C Tables 4.2.6.8 and 6.1.1.4'
O O 0.0106 0.0060 'International Tables Vol C Tables 4.2.6.8 and 6.1.1.4'

loop_
_geom_angle_atom_site_label_1
_geom_angle_atom_site_label_2
_geom_angle_atom_site_label_3
_geom_angle
C11 O1 C15 116.56(8)
C12 O2 C16 112.28(8)
C13 O3 C17 117.01(8)
C2 C1 C6 120.43(12)
C2 C1 H1 119.8
C6 C1 H1 119.8
C3 C2 C1 120.66(12)
C3 C2 H2 119.7
C1 C2 H2 119.7
C4 C3 C2 119.52(11)
C4 C3 H3 120.2
C2 C3 H3 120.2
C3 C4 C5 120.18(13)
C3 C4 H4 119.9
C5 C4 H4 119.9
C4 C5 C6 121.29(12)
C4 C5 H5 119.4
C6 C5 H5 119.4
C5 C6 C1 117.92(11)
C5 C6 C7 119.22(10)
C1 C6 C7 122.85(11)
C8 C7 C6 126.40(10)
C8 C7 H7 116.8
C6 C7 H7 116.8
C7 C8 C9 126.83(10)
C7 C8 H6 116.6
C9 C8 H6 116.6
C10 C9 C14 119.74(10)
C10 C9 C8 122.19(10)
C14 C9 C8 118.06(9)
C11 C10 C9 120.03(11)
C11 C10 H10 120.0
C9 C10 H10 120.0
O1 C11 C10 124.87(11)
O1 C11 C12 114.90(9)
C10 C11 C12 120.23(10)
O2 C12 C11 120.45(9)
O2 C12 C13 119.68(10)
C11 C12 C13 119.85(10)
O3 C13 C14 124.96(10)
O3 C13 C12 115.11(9)
C14 C13 C12 119.93(11)
C13 C14 C9 120.21(10)
C13 C14 H14 119.9
C9 C14 H14 119.9
O1 C15 H15A 109.5
O1 C15 H15B 109.5
H15A C15 H15B 109.5
O1 C15 H15C 109.5
H15A C15 H15C 109.5
H15B C15 H15C 109.5
O2 C16 H16A 109.5
O2 C16 H16B 109.5
H16A C16 H16B 109.5
O2 C16 H16C 109.5
H16A C16 H16C 109.5
H16B C16 H16C 109.5
O3 C17 H17A 109.5
O3 C17 H17B 109.5
H17A C17 H17B 109.5
O3 C17 H17C 109.5
H17A C17 H17C 109.5
H17B C17 H17C 109.5

loop_
_geom_bond_atom_site_label_1
_geom_bond_atom_site_label_2
_geom_bond_distance
O1 C11 1.3651(12)
O1 C15 1.4240(15)
O2 C12 1.3807(12)
O2 C16 1.4316(14)
O3 C13 1.3661(13)
O3 C17 1.4273(13)
C1 C2 1.3832(17)
C1 C6 1.3993(16)
C1 H1 0.9300
C2 C3 1.383(2)
C2 H2 0.9300
C3 C4 1.376(2)
C3 H3 0.9300
C4 C5 1.3822(17)
C4 H4 0.9300
C5 C6 1.3924(17)
C5 H5 0.9300
C6 C7 1.4703(15)
C7 C8 1.3338(16)
C7 H7 0.9300
C8 C9 1.4679(15)
C8 H6 0.9300
C9 C10 1.3961(15)
C9 C14 1.3974(16)
C10 C11 1.3884(15)
C10 H10 0.9300
C11 C12 1.3946(16)
C12 C13 1.3970(15)
C13 C14 1.3892(15)
C14 H14 0.9300
C15 H15A 0.9600
C15 H15B 0.9600
C15 H15C 0.9600
C16 H16A 0.9600
C16 H16B 0.9600
C16 H16C 0.9600
C17 H17A 0.9600
C17 H17B 0.9600
C17 H17C 0.9600

loop_
_geom_torsion_atom_site_label_1
_geom_torsion_atom_site_label_2
_geom_torsion_atom_site_label_3
_geom_torsion_atom_site_label_4
_geom_torsion
C6 C1 C2 C3 -0.8(2)
C1 C2 C3 C4 -0.1(2)
C2 C3 C4 C5 0.7(2)
C3 C4 C5 C6 -0.4(2)
C4 C5 C6 C1 -0.49(18)
C4 C5 C6 C7 178.78(11)
C2 C1 C6 C5 1.12(18)
C2 C1 C6 C7 -178.12(11)
C5 C6 C7 C8 175.31(12)
C1 C6 C7 C8 -5.46(19)
C6 C7 C8 C9 -178.62(10)
C7 C8 C9 C10 19.58(18)
C7 C8 C9 C14 -161.52(11)
C14 C9 C10 C11 0.34(16)
C8 C9 C10 C11 179.23(10)
C15 O1 C11 C10 -4.09(16)
C15 O1 C11 C12 176.31(10)
C9 C10 C11 O1 179.94(9)
C9 C10 C11 C12 -0.48(17)
C16 O2 C12 C11 84.88(12)
C16 O2 C12 C13 -96.92(12)
O1 C11 C12 O2 -1.51(15)
C10 C11 C12 O2 178.87(10)
O1 C11 C12 C13 -179.72(10)
C10 C11 C12 C13 0.66(16)
C17 O3 C13 C14 -3.37(15)
C17 O3 C13 C12 176.71(10)
O2 C12 C13 O3 0.99(15)
C11 C12 C13 O3 179.21(10)
O2 C12 C13 C14 -178.93(9)
C11 C12 C13 C14 -0.71(16)
O3 C13 C14 C9 -179.34(10)
C12 C13 C14 C9 0.58(16)
C10 C9 C14 C13 -0.40(16)
C8 C9 C14 C13 -179.33(10)

loop_
_cod_related_entry_id
_cod_related_entry_database
_cod_related_entry_code
1 ChemSpider 4732043
